data_4129584
loop_
_publ_author_name
'Hong, Benke'
'Li, Chao'
'Wang, Zhen'
'Chen, Jie'
'Li, Houhua'
'Lei, Xiaoguang'

_publ_section_title
;
 Enantioselective Total Synthesis of (-)-Incarviatone A.
;
_journal_issue 37
_journal_name_full 'Journal of the American Chemical Society'
_journal_page_first 11946
_journal_page_last 11949
_journal_paper_doi 10.1021/jacs.5b08551
_journal_volume 137
_journal_year 2015
_chemical_absolute_configuration syn
_chemical_formula_moiety 'C20 H22 O5, H2 O'
_chemical_formula_sum 'C20 H24 O6'
_chemical_formula_weight 360.39
_space_group_crystal_system monoclinic
_space_group_IT_number 4
_space_group_name_Hall 'P 2yb'
_space_group_name_H-M_alt 'P 1 21 1'
_atom_sites_solution_hydrogens mixed
_atom_sites_solution_primary iterative
_audit_creation_date 2015-03-15
_audit_creation_method
;
Olex2 1.2
(compiled 2014.11.28 svn.r3106 for OlexSys, GUI svn.r4959)
;
_cell_angle_alpha 90
_cell_angle_beta 98.761(3)
_cell_angle_gamma 90
_cell_formula_units_Z 2
_cell_length_a 7.4116(2)
_cell_length_b 8.4114(3)
_cell_length_c 14.1853(4)
_cell_measurement_reflns_used 2116
_cell_measurement_temperature 180.00(10)
_cell_measurement_theta_max 73.7220
_cell_measurement_theta_min 8.0130
_cell_volume 874.02(5)
_computing_cell_refinement
;
CrysAlisPro, Agilent Technologies,
Version 1.171.36.32 (release 02-08-2013 CrysAlis171 .NET)
(compiled Aug  2 2013,16:46:58)
;
_computing_data_collection
;
CrysAlisPro, Agilent Technologies,
Version 1.171.36.32 (release 02-08-2013 CrysAlis171 .NET)
(compiled Aug  2 2013,16:46:58)
;
_computing_data_reduction
;
CrysAlisPro, Agilent Technologies,
Version 1.171.36.32 (release 02-08-2013 CrysAlis171 .NET)
(compiled Aug  2 2013,16:46:58)
;
_computing_molecular_graphics 'Olex2 (Dolomanov et al., 2009)'
_computing_publication_material 'Olex2 (Dolomanov et al., 2009)'
_computing_structure_refinement 'ShelXL (Sheldrick, 2008)'
_computing_structure_solution
;
Superflip (Palatinus & Chapuis, 2007;Palatinus & van der Lee, 2008;
Palatinus et al., 2012)
;
_diffrn_ambient_temperature 180.00(10)
_diffrn_detector_area_resol_mean 10.3914
_diffrn_measured_fraction_theta_full 0.965
_diffrn_measured_fraction_theta_max 0.994
_diffrn_measurement_details
;
#__ type_ start__ end____ width___ exp.time_
  1 omega -114.00  -87.00   1.0000    1.0000
omega____ theta____ kappa____ phi______ frames
    -      -40.7306  -57.0000   90.0000 27

#__ type_ start__ end____ width___ exp.time_
  2 omega -119.00  -10.00   1.0000    1.0000
omega____ theta____ kappa____ phi______ frames
    -      -40.7306  -77.0000 -150.0000 109

#__ type_ start__ end____ width___ exp.time_
  3 omega  -15.00   35.00   1.0000    1.0000
omega____ theta____ kappa____ phi______ frames
    -      -40.7306   38.0000  -30.0000 50

#__ type_ start__ end____ width___ exp.time_
  4 omega  -36.00  -11.00   1.0000    1.0000
omega____ theta____ kappa____ phi______ frames
    -      -40.7306  -57.0000   90.0000 25

#__ type_ start__ end____ width___ exp.time_
  5 omega   29.00   78.00   1.0000    1.0000
omega____ theta____ kappa____ phi______ frames
    -      107.3775  -30.0000 -150.0000 49

#__ type_ start__ end____ width___ exp.time_
  6 omega   29.00   90.00   1.0000    1.0000
omega____ theta____ kappa____ phi______ frames
    -      107.3775  -30.0000  120.0000 61

#__ type_ start__ end____ width___ exp.time_
  7 omega   45.00  106.00   1.0000    1.0000
omega____ theta____ kappa____ phi______ frames
    -      107.3775  -94.0000 -120.0000 61

#__ type_ start__ end____ width___ exp.time_
  8 omega   29.00   85.00   1.0000    1.0000
omega____ theta____ kappa____ phi______ frames
    -      107.3775  -30.0000    0.0000 56

#__ type_ start__ end____ width___ exp.time_
  9 omega   45.00  138.00   1.0000    1.0000
omega____ theta____ kappa____ phi______ frames
    -      107.3775  -61.0000  -90.0000 93

#__ type_ start__ end____ width___ exp.time_
 10 omega   47.00   80.00   1.0000    1.0000
omega____ theta____ kappa____ phi______ frames
    -      107.3775  -94.0000 -180.0000 33
;
_diffrn_measurement_device_type 'SuperNova, Dual, Cu at zero, Atlas'
_diffrn_measurement_method '\w scans'
_diffrn_orient_matrix_UB_11 0.0467824000
_diffrn_orient_matrix_UB_12 -0.0811780000
_diffrn_orient_matrix_UB_13 -0.0907656000
_diffrn_orient_matrix_UB_21 -0.1988434000
_diffrn_orient_matrix_UB_22 0.0223967000
_diffrn_orient_matrix_UB_23 -0.0486963000
_diffrn_orient_matrix_UB_31 0.0503610000
_diffrn_orient_matrix_UB_32 0.1625048000
_diffrn_orient_matrix_UB_33 -0.0383383000
_diffrn_radiation_monochromator mirror
_diffrn_radiation_type CuK\a
_diffrn_radiation_wavelength 1.54184
_diffrn_reflns_av_R_equivalents 0.0176
_diffrn_reflns_av_unetI/netI 0.0214
_diffrn_reflns_Laue_measured_fraction_full 0.965
_diffrn_reflns_Laue_measured_fraction_max 0.994
_diffrn_reflns_limit_h_max 8
_diffrn_reflns_limit_h_min -7
_diffrn_reflns_limit_k_max 10
_diffrn_reflns_limit_k_min -7
_diffrn_reflns_limit_l_max 14
_diffrn_reflns_limit_l_min -16
_diffrn_reflns_number 2724
_diffrn_reflns_point_group_measured_fraction_full 0.644
_diffrn_reflns_point_group_measured_fraction_max 0.664
_diffrn_reflns_theta_full 67.684
_diffrn_reflns_theta_max 66.576
_diffrn_reflns_theta_min 3.152
_diffrn_source 'SuperNova (Cu) X-ray Source'
_exptl_absorpt_coefficient_mu 0.832
_exptl_absorpt_correction_T_max 1.00000
_exptl_absorpt_correction_T_min 0.59210
_exptl_absorpt_correction_type multi-scan
_exptl_absorpt_process_details
;
CrysAlisPro, Agilent Technologies,
Version 1.171.36.32 (release 02-08-2013 CrysAlis171 .NET)
(compiled Aug  2 2013,16:46:58)
Empirical absorption correction using spherical harmonics,
 implemented in SCALE3 ABSPACK scaling algorithm.
;
_exptl_crystal_colour
;
;
_exptl_crystal_density_diffrn 1.369
_exptl_crystal_description
;
;
_exptl_crystal_F_000 384
_exptl_crystal_size_max 0.12
_exptl_crystal_size_mid 0.1
_exptl_crystal_size_min 0.1
_refine_diff_density_max 0.203
_refine_diff_density_min -0.195
_refine_diff_density_rms 0.042
_refine_ls_abs_structure_details
;
 Classical Flack method preferred over Parsons because s.u. lower.
;
_refine_ls_abs_structure_Flack 0.0(3)
_refine_ls_extinction_method none
_refine_ls_goodness_of_fit_ref 1.078
_refine_ls_hydrogen_treatment constr
_refine_ls_matrix_type full
_refine_ls_number_parameters 241
_refine_ls_number_reflns 2042
_refine_ls_number_restraints 1
_refine_ls_restrained_S_all 1.078
_refine_ls_R_factor_all 0.0366
_refine_ls_R_factor_gt 0.0360
_refine_ls_shift/su_max 0.002
_refine_ls_shift/su_mean 0.000
_refine_ls_structure_factor_coef Fsqd
_refine_ls_weighting_details 'w=1/[\s^2^(Fo^2^)+(0.0714P)^2^+0.1675P] where P=(Fo^2^+2Fc^2^)/3'
_refine_ls_weighting_scheme calc
_refine_ls_wR_factor_gt 0.1003
_refine_ls_wR_factor_ref 0.1008
_reflns_Friedel_coverage 0.244
_reflns_Friedel_fraction_full 0.272
_reflns_Friedel_fraction_max 0.281
_reflns_number_gt 1991
_reflns_number_total 2042
_reflns_threshold_expression 'I > 2\s(I)'
_cod_data_source_file ja5b08551_si_004.cif
_cod_data_source_block exp_4999
_cod_database_code 4129584
_shelxl_version_number 2014-3
_chemical_oxdiff_formula 'C20 O5 H22'
_shelx_space_group_comment
;
The symmetry employed for this shelxl refinement is uniquely defined
by the following loop, which should always be used as a source of
symmetry information in preference to the above space-group names.
They are only intended as comments.
;
_shelx_estimated_absorpt_t_max 0.921
_shelx_estimated_absorpt_t_min 0.907
_reflns_odcompleteness_completeness 99.40
_reflns_odcompleteness_iscentric 1
_reflns_odcompleteness_theta 66.49
_olex2_refinement_description
;
1. Fixed Uiso
 At 1.2 times of:
  All C(H) groups, All C(H,H) groups
 At 1.5 times of:
  All C(H,H,H) groups, All O(H) groups, All O(H,H) groups
2.a Free rotating group:
 O6(H6A,H6B)
2.b Ternary CH refined with riding coordinates:
 C4(H4), C6(H6), C7(H7), C16(H16), C17(H17), C18(H18)
2.c Secondary CH2 refined with riding coordinates:
 C1(H1A,H1B), C2(H2A,H2B), C8(H8A,H8B), C15(H15A,H15B)
2.d Aromatic/amide H refined with riding coordinates:
 C11(H11), C12(H12), C13(H13)
2.e Idealised Me refined as rotating group:
 C20(H20A,H20B,H20C)
2.f Idealised tetrahedral OH refined as rotating group:
 O4(H4A), O5(H5)
;
_olex2_submission_special_instructions 'No special instructions were received'

loop_
_space_group_symop_operation_xyz
'x, y, z'
'-x, y+1/2, -z'

loop_
_atom_site_label
_atom_site_type_symbol
_atom_site_fract_x
_atom_site_fract_y
_atom_site_fract_z
_atom_site_U_iso_or_equiv
_atom_site_adp_type
_atom_site_occupancy
_atom_site_site_symmetry_order
_atom_site_calc_flag
_atom_site_refinement_flags_posn
C1 C 0.3668(4) 0.5590(4) 0.4720(2) 0.0328(7) Uani 1 1 d .
H1A H 0.4528 0.5096 0.5241 0.039 Uiso 1 1 calc R
H1B H 0.2997 0.6455 0.4990 0.039 Uiso 1 1 calc R
C2 C 0.4675(4) 0.6218(4) 0.3936(2) 0.0373(7) Uani 1 1 d .
H2A H 0.5913 0.6596 0.4203 0.045 Uiso 1 1 calc R
H2B H 0.3992 0.7098 0.3581 0.045 Uiso 1 1 calc R
C3 C 0.4771(4) 0.4762(4) 0.3290(2) 0.0278(6) Uani 1 1 d .
C4 C 0.3435(3) 0.3557(4) 0.36363(17) 0.0226(6) Uani 1 1 d .
H4 H 0.4143 0.2693 0.4010 0.027 Uiso 1 1 calc R
C5 C 0.2154(3) 0.2829(3) 0.27933(17) 0.0204(6) Uani 1 1 d .
C6 C 0.3495(3) 0.2272(4) 0.21114(18) 0.0220(5) Uani 1 1 d .
H6 H 0.4493 0.1670 0.2513 0.026 Uiso 1 1 calc R
C7 C 0.4155(4) 0.5049(4) 0.2219(2) 0.0271(6) Uani 1 1 d .
H7 H 0.4925 0.5899 0.1988 0.033 Uiso 1 1 calc R
C8 C 0.2162(4) 0.5526(4) 0.2014(2) 0.0291(6) Uani 1 1 d .
H8A H 0.1974 0.6535 0.2345 0.035 Uiso 1 1 calc R
H8B H 0.1795 0.5691 0.1320 0.035 Uiso 1 1 calc R
C9 C 0.1017(3) 0.4228(3) 0.23577(17) 0.0218(5) Uani 1 1 d .
C10 C 0.2676(3) 0.1162(3) 0.13361(18) 0.0232(6) Uani 1 1 d .
C11 C 0.3574(4) 0.0681(4) 0.05852(19) 0.0277(6) Uani 1 1 d .
H11 H 0.4679 0.1187 0.0492 0.033 Uiso 1 1 calc R
C12 C 0.2862(4) -0.0528(4) -0.00229(19) 0.0322(6) Uani 1 1 d .
H12 H 0.3464 -0.0816 -0.0543 0.039 Uiso 1 1 calc R
C13 C 0.1279(4) -0.1328(4) 0.01148(19) 0.0319(6) Uani 1 1 d .
H13 H 0.0825 -0.2181 -0.0292 0.038 Uiso 1 1 calc R
C14 C 0.0374(3) -0.0857(4) 0.08581(18) 0.0269(6) Uani 1 1 d .
C15 C -0.1271(4) -0.1538(4) 0.1227(2) 0.0304(6) Uani 1 1 d .
H15A H -0.1266 -0.2714 0.1207 0.037 Uiso 1 1 calc R
H15B H -0.2422 -0.1141 0.0855 0.037 Uiso 1 1 calc R
O6 O 0.0803(3) 0.8818(4) 0.49547(15) 0.0420(6) Uani 1 1 d .
H6A H 0.1588 0.8863 0.5458 0.063 Uiso 1 1 d G
H6B H -0.0253 0.8999 0.5094 0.063 Uiso 1 1 d G
C16 C -0.1022(3) -0.0917(3) 0.22686(18) 0.0243(6) Uani 1 1 d .
H16 H -0.0122 -0.1625 0.2665 0.029 Uiso 1 1 calc R
C17 C -0.0112(3) 0.0715(3) 0.21937(18) 0.0214(6) Uani 1 1 d .
H17 H -0.1078 0.1499 0.1938 0.026 Uiso 1 1 calc R
C18 C 0.1019(3) 0.1423(3) 0.30829(17) 0.0199(5) Uani 1 1 d .
H18 H 0.0190 0.1804 0.3530 0.024 Uiso 1 1 calc R
C19 C 0.1060(3) 0.0398(3) 0.14352(17) 0.0223(5) Uani 1 1 d .
C20 C -0.2757(4) -0.0898(4) 0.2713(2) 0.0373(7) Uani 1 1 d .
H20A H -0.2515 -0.0390 0.3341 0.056 Uiso 1 1 calc GR
H20B H -0.3175 -0.1991 0.2783 0.056 Uiso 1 1 calc GR
H20C H -0.3703 -0.0300 0.2302 0.056 Uiso 1 1 calc GR
O1 O 0.2420(2) 0.4422(3) 0.42421(13) 0.0280(5) Uani 1 1 d .
O2 O 0.4354(2) 0.3605(3) 0.17131(13) 0.0275(4) Uani 1 1 d .
O3 O -0.0624(2) 0.4350(3) 0.23265(13) 0.0277(4) Uani 1 1 d .
O4 O 0.2275(2) 0.0300(2) 0.35551(13) 0.0265(4) Uani 1 1 d .
H4A H 0.1781 -0.0201 0.3960 0.040 Uiso 1 1 calc GR
O5 O 0.6559(2) 0.4063(3) 0.34396(14) 0.0405(6) Uani 1 1 d .
H5 H 0.7022 0.4132 0.2936 0.061 Uiso 1 1 calc GR

loop_
_atom_site_aniso_label
_atom_site_aniso_U_11
_atom_site_aniso_U_22
_atom_site_aniso_U_33
_atom_site_aniso_U_23
_atom_site_aniso_U_13
_atom_site_aniso_U_12
C1 0.0359(14) 0.0353(17) 0.0284(13) -0.0138(14) 0.0086(11) -0.0124(14)
C2 0.0407(16) 0.0376(19) 0.0356(16) -0.0106(15) 0.0123(13) -0.0148(15)
C3 0.0232(12) 0.0331(16) 0.0281(14) -0.0031(12) 0.0072(10) -0.0074(11)
C4 0.0208(11) 0.0263(14) 0.0219(12) -0.0004(11) 0.0068(9) -0.0001(11)
C5 0.0204(12) 0.0224(14) 0.0188(12) 0.0005(10) 0.0047(9) -0.0003(10)
C6 0.0227(11) 0.0236(14) 0.0208(12) 0.0040(11) 0.0067(9) 0.0006(11)
C7 0.0302(13) 0.0242(15) 0.0292(13) -0.0004(12) 0.0114(11) -0.0058(12)
C8 0.0322(14) 0.0231(15) 0.0336(14) 0.0046(13) 0.0101(11) 0.0014(12)
C9 0.0269(12) 0.0209(13) 0.0182(11) -0.0026(11) 0.0054(9) 0.0010(11)
C10 0.0255(12) 0.0237(14) 0.0209(12) 0.0050(11) 0.0052(10) 0.0039(11)
C11 0.0334(14) 0.0279(16) 0.0235(12) 0.0016(12) 0.0100(10) 0.0051(12)
C12 0.0441(15) 0.0328(16) 0.0215(12) -0.0005(12) 0.0112(11) 0.0073(14)
C13 0.0459(15) 0.0280(15) 0.0214(12) -0.0033(12) 0.0034(11) 0.0052(14)
C14 0.0318(13) 0.0242(15) 0.0234(12) 0.0024(11) 0.0004(10) 0.0017(12)
C15 0.0316(13) 0.0267(16) 0.0314(14) -0.0038(13) -0.0001(11) -0.0013(13)
O6 0.0287(9) 0.0654(18) 0.0329(10) 0.0159(12) 0.0081(8) 0.0053(11)
C16 0.0246(12) 0.0203(15) 0.0278(13) -0.0006(12) 0.0035(10) -0.0007(11)
C17 0.0208(12) 0.0190(14) 0.0244(12) 0.0016(11) 0.0036(9) 0.0013(10)
C18 0.0218(11) 0.0203(13) 0.0183(11) 0.0008(11) 0.0054(9) 0.0003(10)
C19 0.0275(12) 0.0211(14) 0.0181(11) 0.0024(11) 0.0028(9) 0.0055(11)
C20 0.0314(14) 0.0362(19) 0.0470(17) -0.0059(15) 0.0148(13) -0.0091(14)
O1 0.0256(8) 0.0343(11) 0.0262(9) -0.0100(9) 0.0101(7) -0.0057(9)
O2 0.0315(9) 0.0280(11) 0.0261(9) -0.0010(8) 0.0144(7) -0.0054(9)
O3 0.0225(8) 0.0293(11) 0.0320(10) -0.0001(9) 0.0066(7) 0.0047(8)
O4 0.0275(9) 0.0273(11) 0.0243(9) 0.0086(9) 0.0032(7) 0.0005(9)
O5 0.0185(8) 0.0716(18) 0.0327(10) -0.0006(12) 0.0082(7) -0.0038(11)

loop_
_atom_type_symbol
_atom_type_description
_atom_type_scat_dispersion_real
_atom_type_scat_dispersion_imag
_atom_type_scat_source
C C 0.0181 0.0091 'International Tables Vol C Tables 4.2.6.8 and 6.1.1.4'
H H 0.0000 0.0000 'International Tables Vol C Tables 4.2.6.8 and 6.1.1.4'
O O 0.0492 0.0322 'International Tables Vol C Tables 4.2.6.8 and 6.1.1.4'

loop_
_geom_angle_atom_site_label_1
_geom_angle_atom_site_label_2
_geom_angle_atom_site_label_3
_geom_angle
H1A C1 H1B 109.0
C2 C1 H1A 111.0
C2 C1 H1B 111.0
O1 C1 H1A 111.0
O1 C1 H1B 111.0
O1 C1 C2 104.0(2)
C1 C2 H2A 111.1
C1 C2 H2B 111.1
C1 C2 C3 103.4(3)
H2A C2 H2B 109.0
C3 C2 H2A 111.1
C3 C2 H2B 111.1
C2 C3 C4 104.0(2)
C2 C3 C7 115.5(3)
C7 C3 C4 107.9(2)
O5 C3 C2 111.3(2)
O5 C3 C4 107.8(2)
O5 C3 C7 109.8(2)
C3 C4 H4 109.5
C5 C4 C3 111.3(2)
C5 C4 H4 109.5
O1 C4 C3 106.2(2)
O1 C4 H4 109.5
O1 C4 C5 110.65(19)
C4 C5 C6 103.04(18)
C4 C5 C18 113.3(2)
C9 C5 C4 104.2(2)
C9 C5 C6 110.2(2)
C9 C5 C18 114.2(2)
C18 C5 C6 111.1(2)
C5 C6 H6 106.5
C10 C6 C5 114.6(2)
C10 C6 H6 106.5
O2 C6 C5 111.7(2)
O2 C6 H6 106.5
O2 C6 C10 110.5(2)
C3 C7 H7 109.6
C8 C7 C3 111.4(2)
C8 C7 H7 109.6
O2 C7 C3 109.0(2)
O2 C7 H7 109.6
O2 C7 C8 107.5(2)
C7 C8 H8A 109.9
C7 C8 H8B 109.9
H8A C8 H8B 108.3
C9 C8 C7 109.1(2)
C9 C8 H8A 109.9
C9 C8 H8B 109.9
C8 C9 C5 112.7(2)
O3 C9 C5 124.7(2)
O3 C9 C8 122.5(2)
C11 C10 C6 123.5(2)
C19 C10 C6 118.3(2)
C19 C10 C11 117.6(3)
C10 C11 H11 119.8
C12 C11 C10 120.4(3)
C12 C11 H11 119.8
C11 C12 H12 119.4
C11 C12 C13 121.1(3)
C13 C12 H12 119.4
C12 C13 H13 120.6
C14 C13 C12 118.9(3)
C14 C13 H13 120.6
C13 C14 C15 131.5(3)
C19 C14 C13 119.3(3)
C19 C14 C15 109.1(2)
C14 C15 H15A 111.3
C14 C15 H15B 111.3
C14 C15 C16 102.5(2)
H15A C15 H15B 109.2
C16 C15 H15A 111.3
C16 C15 H15B 111.3
H6A O6 H6B 109.5
C15 C16 H16 107.9
C17 C16 C15 102.9(2)
C17 C16 H16 107.9
C20 C16 C15 114.5(2)
C20 C16 H16 107.9
C20 C16 C17 115.3(2)
C16 C17 H17 108.4
C18 C17 C16 118.8(2)
C18 C17 H17 108.4
C19 C17 C16 101.4(2)
C19 C17 H17 108.4
C19 C17 C18 110.8(2)
C5 C18 H18 109.6
C17 C18 C5 109.42(19)
C17 C18 H18 109.6
O4 C18 C5 106.88(18)
O4 C18 C17 111.6(2)
O4 C18 H18 109.6
C10 C19 C17 126.3(2)
C14 C19 C10 122.6(2)
C14 C19 C17 110.9(2)
C16 C20 H20A 109.5
C16 C20 H20B 109.5
C16 C20 H20C 109.5
H20A C20 H20B 109.5
H20A C20 H20C 109.5
H20B C20 H20C 109.5
C4 O1 C1 105.75(19)
C7 O2 C6 112.17(18)
C18 O4 H4A 109.5
C3 O5 H5 109.5

loop_
_geom_bond_atom_site_label_1
_geom_bond_atom_site_label_2
_geom_bond_distance
C1 H1A 0.9900
C1 H1B 0.9900
C1 C2 1.526(4)
C1 O1 1.446(3)
C2 H2A 0.9900
C2 H2B 0.9900
C2 C3 1.537(4)
C3 C4 1.549(4)
C3 C7 1.538(4)
C3 O5 1.435(3)
C4 H4 1.0000
C4 C5 1.536(3)
C4 O1 1.425(3)
C5 C6 1.561(3)
C5 C9 1.523(4)
C5 C18 1.543(4)
C6 H6 1.0000
C6 C10 1.499(4)
C6 O2 1.446(4)
C7 H7 1.0000
C7 C8 1.515(4)
C7 O2 1.429(4)
C8 H8A 0.9900
C8 H8B 0.9900
C8 C9 1.508(4)
C9 O3 1.215(3)
C10 C11 1.399(4)
C10 C19 1.385(4)
C11 H11 0.9500
C11 C12 1.385(4)
C12 H12 0.9500
C12 C13 1.391(4)
C13 H13 0.9500
C13 C14 1.391(4)
C14 C15 1.511(4)
C14 C19 1.384(4)
C15 H15A 0.9900
C15 H15B 0.9900
C15 C16 1.551(4)
O6 H6A 0.8503
O6 H6B 0.8499
C16 H16 1.0000
C16 C17 1.540(4)
C16 C20 1.516(4)
C17 H17 1.0000
C17 C18 1.525(3)
C17 C19 1.506(4)
C18 H18 1.0000
C18 O4 1.420(3)
C20 H20A 0.9800
C20 H20B 0.9800
C20 H20C 0.9800
O4 H4A 0.8400
O5 H5 0.8400
